data_4516122
loop_
_publ_author_name
'Mohamady, Samy'
'Kralt, Braden'
'Samwel, Shery K.'
'Taylor, Scott D.'

_publ_section_title
;
 Efficient One-Pot, Two-Component Modular Synthesis of 3,5-Disubstituted
 Pyrazoles.
;
_journal_issue 11
_journal_name_full 'ACS omega'
_journal_page_first 15566
_journal_page_last 15574
_journal_paper_doi 10.1021/acsomega.8b02304
_journal_volume 3
_journal_year 2018
_chemical_formula_moiety 'C15 H12 N2'
_chemical_formula_sum 'C15 H12 N2'
_chemical_formula_weight 220.27
_space_group_crystal_system monoclinic
_space_group_IT_number 15
_space_group_name_Hall '-C 2yc'
_space_group_name_H-M_alt 'C 1 2/c 1'
_atom_sites_solution_hydrogens geom
_audit_creation_method SHELXL-2016
_cell_angle_alpha 90
_cell_angle_beta 109.597(2)
_cell_angle_gamma 90
_cell_formula_units_Z 16
_cell_length_a 16.9414(6)
_cell_length_b 17.1524(6)
_cell_length_c 17.6605(5)
_cell_measurement_reflns_used 923
_cell_measurement_temperature 296(2)
_cell_measurement_theta_max 30.0
_cell_measurement_theta_min 1.5
_cell_volume 4834.6(3)
_computing_cell_refinement 'SMART, 'Bruker APEX II'
_computing_data_collection 'Bruker Kappa APEX II'
_computing_data_reduction 'SAINT, 'Bruker APEX II'
_computing_molecular_graphics Mercury
_computing_structure_refinement 'SHELXL-2014 (Sheldrick, 2016)'
_computing_structure_solution 'SHELXL-2014 (Sheldrick, 2016)'
_diffrn_ambient_temperature 296(2)
_diffrn_measured_fraction_theta_full 0.999
_diffrn_measured_fraction_theta_max 0.999
_diffrn_measurement_device_type 'BRUKER SMART APEX II'
_diffrn_measurement_method 'Omega scan'
_diffrn_radiation_monochromator graphite
_diffrn_radiation_source 'fine-focus sealed tube'
_diffrn_radiation_type MoK\a
_diffrn_radiation_wavelength 0.71073
_diffrn_reflns_av_R_equivalents 0.0528
_diffrn_reflns_av_unetI/netI 0.0818
_diffrn_reflns_Laue_measured_fraction_full 0.999
_diffrn_reflns_Laue_measured_fraction_max 0.999
_diffrn_reflns_limit_h_max 19
_diffrn_reflns_limit_h_min -20
_diffrn_reflns_limit_k_max 21
_diffrn_reflns_limit_k_min -21
_diffrn_reflns_limit_l_max 21
_diffrn_reflns_limit_l_min 0
_diffrn_reflns_number 9293
_diffrn_reflns_point_group_measured_fraction_full 0.999
_diffrn_reflns_point_group_measured_fraction_max 0.999
_diffrn_reflns_theta_full 25.242
_diffrn_reflns_theta_max 26.000
_diffrn_reflns_theta_min 2.363
_diffrn_standards_decay_% 0
_diffrn_standards_interval_time 3
_diffrn_standards_number 3
_exptl_absorpt_coefficient_mu 0.073
_exptl_absorpt_correction_T_max 0.7460
_exptl_absorpt_correction_T_min 0.6738
_exptl_absorpt_correction_type multi-scan
_exptl_absorpt_process_details SADABS
_exptl_crystal_colour colourless
_exptl_crystal_density_diffrn 1.210
_exptl_crystal_description Plate
_exptl_crystal_F_000 1856
_exptl_crystal_size_max 0.160
_exptl_crystal_size_mid 0.100
_exptl_crystal_size_min 0.040
_refine_diff_density_max 0.122
_refine_diff_density_min -0.125
_refine_diff_density_rms 0.028
_refine_ls_extinction_coef 0.00043(6)
_refine_ls_extinction_expression Fc^*^=kFc[1+0.001xFc^2^\l^3^/sin(2\q)]^-1/4^
_refine_ls_extinction_method 'SHELXL-2016/6 (Sheldrick 2016)'
_refine_ls_goodness_of_fit_ref 1.011
_refine_ls_hydrogen_treatment constr
_refine_ls_matrix_type full
_refine_ls_number_parameters 308
_refine_ls_number_reflns 4749
_refine_ls_number_restraints 0
_refine_ls_restrained_S_all 1.011
_refine_ls_R_factor_all 0.1472
_refine_ls_R_factor_gt 0.0524
_refine_ls_shift/su_max 0.000
_refine_ls_shift/su_mean 0.000
_refine_ls_structure_factor_coef Fsqd
_refine_ls_weighting_details 'w=1/[\s^2^(Fo^2^)+(0.0248P)^2^] where P=(Fo^2^+2Fc^2^)/3'
_refine_ls_weighting_scheme calc
_refine_ls_wR_factor_gt 0.0773
_refine_ls_wR_factor_ref 0.0910
_reflns_Friedel_coverage 0.000
_reflns_number_gt 2148
_reflns_number_total 4749
_reflns_threshold_expression 'I > 2\s(I)'
_cod_data_source_file ao8b02304_si_001.cif
_cod_data_source_block twin4
_cod_original_sg_symbol_H-M 'C 2/c'
_cod_database_code 4516122
_shelx_space_group_comment
;
The symmetry employed for this shelxl refinement is uniquely defined
by the following loop, which should always be used as a source of
symmetry information in preference to the above space-group names.
They are only intended as comments.
;
_shelx_estimated_absorpt_t_min 0.988
_shelx_estimated_absorpt_t_max 0.997

loop_
_space_group_symop_operation_xyz
'x, y, z'
'-x, y, -z+1/2'
'x+1/2, y+1/2, z'
'-x+1/2, y+1/2, -z+1/2'
'-x, -y, -z'
'x, -y, z-1/2'
'-x+1/2, -y+1/2, -z'
'x+1/2, -y+1/2, z-1/2'

loop_
_atom_site_label
_atom_site_type_symbol
_atom_site_fract_x
_atom_site_fract_y
_atom_site_fract_z
_atom_site_U_iso_or_equiv
_atom_site_adp_type
_atom_site_occupancy
_atom_site_site_symmetry_order
_atom_site_calc_flag
_atom_site_refinement_flags_posn
_atom_site_refinement_flags_adp
_atom_site_refinement_flags_occupancy
N1A N 0.62593(10) 0.30875(10) 0.73773(9) 0.0510(5) Uani 1 1 d . . .
H1A H 0.599305 0.336339 0.696383 0.061 Uiso 0.5 1 calc R U P
N2A N 0.59084(10) 0.25953(10) 0.77716(9) 0.0524(5) Uani 1 1 d . . .
H2A H 0.538075 0.250517 0.764731 0.063 Uiso 0.5 1 calc R U P
C1A C 0.65146(12) 0.22698(12) 0.83879(11) 0.0462(5) Uani 1 1 d . . .
C2A C 0.72759(12) 0.25648(12) 0.83822(11) 0.0521(6) Uani 1 1 d . . .
H2AA H 0.780424 0.244375 0.874062 0.063 Uiso 1 1 calc R U .
C3A C 0.70951(12) 0.30723(12) 0.77414(12) 0.0469(5) Uani 1 1 d . . .
C4A C 0.76509(12) 0.35516(12) 0.74468(12) 0.0522(6) Uani 1 1 d . . .
C5A C 0.84525(14) 0.37095(14) 0.79486(14) 0.0731(7) Uani 1 1 d . . .
H5A H 0.864347 0.349901 0.846364 0.088 Uiso 1 1 calc R U .
C6A C 0.89745(15) 0.41794(16) 0.76907(17) 0.0957(9) Uani 1 1 d . . .
H6A H 0.951291 0.428614 0.803662 0.115 Uiso 1 1 calc R U .
C7A C 0.87118(17) 0.44874(16) 0.69386(19) 0.0944(9) Uani 1 1 d . . .
H7A H 0.906500 0.480750 0.677153 0.113 Uiso 1 1 calc R U .
C8A C 0.79251(17) 0.43226(16) 0.64313(16) 0.0978(9) Uani 1 1 d . . .
H8A H 0.774406 0.452359 0.591215 0.117 Uiso 1 1 calc R U .
C9A C 0.73970(14) 0.38599(14) 0.66835(14) 0.0801(8) Uani 1 1 d . . .
H9A H 0.686059 0.375423 0.633266 0.096 Uiso 1 1 calc R U .
C10A C 0.63255(13) 0.17019(12) 0.89189(12) 0.0513(6) Uani 1 1 d . . .
C11A C 0.55201(14) 0.14120(14) 0.87637(13) 0.0706(7) Uani 1 1 d . . .
H11A H 0.509021 0.158523 0.831220 0.085 Uiso 1 1 calc R U .
C12A C 0.53458(17) 0.08760(15) 0.92621(16) 0.0879(8) Uani 1 1 d . . .
H12A H 0.480208 0.069209 0.914977 0.105 Uiso 1 1 calc R U .
C13A C 0.5970(2) 0.06146(16) 0.99201(17) 0.0906(9) Uani 1 1 d . . .
H13A H 0.585166 0.024984 1.025686 0.109 Uiso 1 1 calc R U .
C14A C 0.67742(18) 0.08851(15) 1.00918(14) 0.0851(8) Uani 1 1 d . . .
H14A H 0.720025 0.070509 1.054265 0.102 Uiso 1 1 calc R U .
C15A C 0.69438(14) 0.14244(14) 0.95912(13) 0.0691(7) Uani 1 1 d . . .
H15A H 0.748902 0.160633 0.970907 0.083 Uiso 1 1 calc R U .
N1B N 0.46410(10) 0.44722(11) 0.66235(9) 0.0560(5) Uani 1 1 d . . .
H1B H 0.478803 0.453065 0.713583 0.067 Uiso 0.5 1 calc R U P
N2B N 0.49917(10) 0.39715(10) 0.62368(10) 0.0565(5) Uani 1 1 d . . .
H2B H 0.539995 0.365971 0.646455 0.068 Uiso 0.5 1 calc R U P
C1B C 0.46005(12) 0.40387(12) 0.54395(12) 0.0489(5) Uani 1 1 d . . .
C2B C 0.39922(12) 0.46048(12) 0.53163(11) 0.0540(6) Uani 1 1 d . . .
H2BA H 0.363122 0.477948 0.482321 0.065 Uiso 1 1 calc R U .
C3B C 0.40229(12) 0.48637(12) 0.60714(12) 0.0501(6) Uani 1 1 d . . .
C4B C 0.34792(12) 0.54201(13) 0.62923(13) 0.0549(6) Uani 1 1 d . . .
C5B C 0.31679(15) 0.60635(15) 0.58156(14) 0.0795(7) Uani 1 1 d . . .
H5B H 0.333844 0.616259 0.537628 0.095 Uiso 1 1 calc R U .
C6B C 0.26080(19) 0.65610(16) 0.59816(18) 0.1034(9) Uani 1 1 d . . .
H6B H 0.240239 0.699245 0.565632 0.124 Uiso 1 1 calc R U .
C7B C 0.23548(17) 0.64148(19) 0.66329(19) 0.0981(9) Uani 1 1 d . . .
H7B H 0.196809 0.674218 0.674094 0.118 Uiso 1 1 calc R U .
C8B C 0.26694(17) 0.57931(18) 0.71175(16) 0.0886(8) Uani 1 1 d . . .
H8B H 0.250263 0.570147 0.756052 0.106 Uiso 1 1 calc R U .
C9B C 0.32343(14) 0.52973(14) 0.69564(13) 0.0686(7) Uani 1 1 d . . .
H9B H 0.345215 0.487786 0.729591 0.082 Uiso 1 1 calc R U .
C10B C 0.48057(12) 0.35368(14) 0.48588(12) 0.0529(6) Uani 1 1 d . . .
C11B C 0.52625(15) 0.28573(15) 0.50851(14) 0.0731(7) Uani 1 1 d . . .
H11B H 0.545576 0.271294 0.562391 0.088 Uiso 1 1 calc R U .
C12B C 0.54371(17) 0.23886(15) 0.45246(17) 0.0875(8) Uani 1 1 d . . .
H12B H 0.574619 0.193365 0.468756 0.105 Uiso 1 1 calc R U .
C13B C 0.51541(18) 0.25947(18) 0.37269(17) 0.0877(8) Uani 1 1 d . . .
H13B H 0.527772 0.228344 0.335021 0.105 Uiso 1 1 calc R U .
C14B C 0.46914(16) 0.32569(17) 0.34886(14) 0.0822(8) Uani 1 1 d . . .
H14B H 0.449002 0.339150 0.294725 0.099 Uiso 1 1 calc R U .
C15B C 0.45210(13) 0.37281(14) 0.40492(13) 0.0659(7) Uani 1 1 d . . .
H15B H 0.421007 0.418116 0.388071 0.079 Uiso 1 1 calc R U .

loop_
_atom_site_aniso_label
_atom_site_aniso_U_11
_atom_site_aniso_U_22
_atom_site_aniso_U_33
_atom_site_aniso_U_23
_atom_site_aniso_U_13
_atom_site_aniso_U_12
N1A 0.0403(11) 0.0582(12) 0.0501(11) 0.0099(9) 0.0093(9) 0.0050(9)
N2A 0.0396(10) 0.0597(13) 0.0540(11) 0.0092(10) 0.0107(9) 0.0025(9)
C1A 0.0415(12) 0.0491(15) 0.0438(13) 0.0056(11) 0.0087(11) 0.0084(11)
C2A 0.0340(12) 0.0666(16) 0.0488(13) 0.0066(12) 0.0045(10) 0.0061(11)
C3A 0.0337(12) 0.0549(14) 0.0479(13) 0.0044(12) 0.0081(11) 0.0043(11)
C4A 0.0384(12) 0.0611(16) 0.0561(14) 0.0090(13) 0.0144(11) 0.0075(12)
C5A 0.0453(14) 0.097(2) 0.0736(17) 0.0117(15) 0.0158(13) -0.0052(14)
C6A 0.0500(16) 0.129(3) 0.106(2) 0.014(2) 0.0231(16) -0.0173(17)
C7A 0.0643(19) 0.097(2) 0.132(3) 0.042(2) 0.0473(19) 0.0058(17)
C8A 0.0651(19) 0.130(3) 0.102(2) 0.0560(19) 0.0329(17) 0.0127(18)
C9A 0.0508(15) 0.106(2) 0.0791(18) 0.0316(16) 0.0157(14) -0.0012(14)
C10A 0.0519(14) 0.0519(15) 0.0503(14) 0.0031(12) 0.0176(12) 0.0080(12)
C11A 0.0614(16) 0.0758(18) 0.0728(17) 0.0170(15) 0.0200(14) -0.0009(14)
C12A 0.083(2) 0.094(2) 0.090(2) 0.0238(18) 0.0332(18) -0.0106(18)
C13A 0.108(2) 0.085(2) 0.092(2) 0.0257(18) 0.052(2) 0.004(2)
C14A 0.091(2) 0.094(2) 0.0710(17) 0.0381(16) 0.0277(16) 0.0264(17)
C15A 0.0599(15) 0.0804(18) 0.0643(16) 0.0179(15) 0.0175(14) 0.0114(14)
N1B 0.0509(11) 0.0677(13) 0.0433(11) 0.0033(10) 0.0078(10) 0.0028(10)
N2B 0.0519(11) 0.0651(13) 0.0465(11) 0.0062(10) 0.0087(10) 0.0067(10)
C1B 0.0421(12) 0.0590(16) 0.0394(13) 0.0044(12) 0.0056(11) -0.0038(12)
C2B 0.0468(13) 0.0666(17) 0.0387(13) 0.0080(12) 0.0011(11) 0.0052(12)
C3B 0.0401(12) 0.0555(16) 0.0461(13) 0.0077(12) 0.0032(11) -0.0005(11)
C4B 0.0474(13) 0.0555(16) 0.0548(14) -0.0043(13) 0.0080(12) -0.0003(12)
C5B 0.0833(19) 0.076(2) 0.0771(18) 0.0113(16) 0.0249(15) 0.0184(16)
C6B 0.109(2) 0.083(2) 0.113(2) 0.0069(19) 0.029(2) 0.0398(19)
C7B 0.085(2) 0.098(3) 0.107(2) -0.027(2) 0.027(2) 0.0217(19)
C8B 0.089(2) 0.098(2) 0.084(2) -0.0213(18) 0.0350(17) 0.0052(18)
C9B 0.0700(16) 0.0709(19) 0.0619(15) -0.0038(13) 0.0180(13) 0.0027(14)
C10B 0.0446(13) 0.0640(16) 0.0453(14) 0.0042(13) 0.0086(11) -0.0011(12)
C11B 0.0831(18) 0.0707(19) 0.0593(16) 0.0058(15) 0.0158(14) 0.0100(15)
C12B 0.105(2) 0.071(2) 0.086(2) -0.0048(17) 0.0314(18) 0.0167(16)
C13B 0.095(2) 0.091(2) 0.081(2) -0.0231(19) 0.0351(18) 0.0000(18)
C14B 0.0846(19) 0.106(2) 0.0546(16) -0.0048(17) 0.0214(15) 0.0050(17)
C15B 0.0614(15) 0.0801(19) 0.0538(15) 0.0042(14) 0.0160(13) 0.0078(13)

loop_
_atom_type_symbol
_atom_type_description
_atom_type_scat_dispersion_real
_atom_type_scat_dispersion_imag
_atom_type_scat_source
C C 0.0033 0.0016 'International Tables Vol C Tables 4.2.6.8 and 6.1.1.4'
H H 0.0000 0.0000 'International Tables Vol C Tables 4.2.6.8 and 6.1.1.4'
N N 0.0061 0.0033 'International Tables Vol C Tables 4.2.6.8 and 6.1.1.4'

loop_
_geom_angle_atom_site_label_1
_geom_angle_atom_site_label_2
_geom_angle_atom_site_label_3
_geom_angle
C3A N1A N2A 108.41(15)
C3A N1A H1A 125.8
N2A N1A H1A 125.8
C1A N2A N1A 109.17(15)
C1A N2A H2A 125.4
N1A N2A H2A 125.4
N2A C1A C2A 107.61(17)
N2A C1A C10A 121.68(18)
C2A C1A C10A 130.70(19)
C3A C2A C1A 106.55(17)
C3A C2A H2AA 126.7
C1A C2A H2AA 126.7
N1A C3A C2A 108.26(17)
N1A C3A C4A 121.10(18)
C2A C3A C4A 130.64(18)
C9A C4A C5A 118.1(2)
C9A C4A C3A 122.33(19)
C5A C4A C3A 119.52(19)
C4A C5A C6A 120.3(2)
C4A C5A H5A 119.8
C6A C5A H5A 119.8
C7A C6A C5A 120.9(2)
C7A C6A H6A 119.6
C5A C6A H6A 119.6
C6A C7A C8A 119.3(2)
C6A C7A H7A 120.3
C8A C7A H7A 120.3
C7A C8A C9A 120.3(2)
C7A C8A H8A 119.8
C9A C8A H8A 119.8
C8A C9A C4A 121.0(2)
C8A C9A H9A 119.5
C4A C9A H9A 119.5
C15A C10A C11A 117.3(2)
C15A C10A C1A 121.1(2)
C11A C10A C1A 121.6(2)
C12A C11A C10A 121.4(2)
C12A C11A H11A 119.3
C10A C11A H11A 119.3
C13A C12A C11A 119.8(2)
C13A C12A H12A 120.1
C11A C12A H12A 120.1
C12A C13A C14A 120.5(2)
C12A C13A H13A 119.8
C14A C13A H13A 119.8
C15A C14A C13A 119.4(2)
C15A C14A H14A 120.3
C13A C14A H14A 120.3
C14A C15A C10A 121.6(2)
C14A C15A H15A 119.2
C10A C15A H15A 119.2
C3B N1B N2B 108.53(15)
C3B N1B H1B 125.7
N2B N1B H1B 125.7
C1B N2B N1B 109.19(16)
C1B N2B H2B 125.4
N1B N2B H2B 125.4
N2B C1B C2B 107.77(18)
N2B C1B C10B 122.2(2)
C2B C1B C10B 129.98(19)
C1B C2B C3B 106.75(18)
C1B C2B H2BA 126.6
C3B C2B H2BA 126.6
N1B C3B C2B 107.76(18)
N1B C3B C4B 122.48(19)
C2B C3B C4B 129.66(19)
C5B C4B C9B 118.4(2)
C5B C4B C3B 120.2(2)
C9B C4B C3B 121.3(2)
C6B C5B C4B 121.0(2)
C6B C5B H5B 119.5
C4B C5B H5B 119.5
C7B C6B C5B 119.6(3)
C7B C6B H6B 120.2
C5B C6B H6B 120.2
C8B C7B C6B 120.1(3)
C8B C7B H7B 119.9
C6B C7B H7B 119.9
C7B C8B C9B 120.4(2)
C7B C8B H8B 119.8
C9B C8B H8B 119.8
C8B C9B C4B 120.4(2)
C8B C9B H9B 119.8
C4B C9B H9B 119.8
C11B C10B C15B 117.7(2)
C11B C10B C1B 122.26(19)
C15B C10B C1B 120.0(2)
C12B C11B C10B 121.1(2)
C12B C11B H11B 119.4
C10B C11B H11B 119.4
C13B C12B C11B 120.0(3)
C13B C12B H12B 120.0
C11B C12B H12B 120.0
C14B C13B C12B 119.8(2)
C14B C13B H13B 120.1
C12B C13B H13B 120.1
C13B C14B C15B 120.2(2)
C13B C14B H14B 119.9
C15B C14B H14B 119.9
C14B C15B C10B 121.1(2)
C14B C15B H15B 119.4
C10B C15B H15B 119.4

loop_
_geom_bond_atom_site_label_1
_geom_bond_atom_site_label_2
_geom_bond_distance
N1A C3A 1.345(2)
N1A N2A 1.3523(19)
N1A H1A 0.8600
N2A C1A 1.342(2)
N2A H2A 0.8600
C1A C2A 1.389(2)
C1A C10A 1.460(3)
C2A C3A 1.378(2)
C2A H2AA 0.9300
C3A C4A 1.470(3)
C4A C9A 1.376(3)
C4A C5A 1.377(3)
C5A C6A 1.382(3)
C5A H5A 0.9300
C6A C7A 1.358(3)
C6A H6A 0.9300
C7A C8A 1.363(3)
C7A H7A 0.9300
C8A C9A 1.377(3)
C8A H8A 0.9300
C9A H9A 0.9300
C10A C15A 1.378(3)
C10A C11A 1.391(3)
C11A C12A 1.372(3)
C11A H11A 0.9300
C12A C13A 1.358(3)
C12A H12A 0.9300
C13A C14A 1.374(3)
C13A H13A 0.9300
C14A C15A 1.375(3)
C14A H14A 0.9300
C15A H15A 0.9300
N1B C3B 1.347(2)
N1B N2B 1.352(2)
N1B H1B 0.8600
N2B C1B 1.345(2)
N2B H2B 0.8600
C1B C2B 1.379(3)
C1B C10B 1.467(3)
C2B C3B 1.390(2)
C2B H2BA 0.9300
C3B C4B 1.467(3)
C4B C5B 1.381(3)
C4B C9B 1.385(3)
C5B C6B 1.378(3)
C5B H5B 0.9300
C6B C7B 1.379(3)
C6B H6B 0.9300
C7B C8B 1.359(3)
C7B H7B 0.9300
C8B C9B 1.379(3)
C8B H8B 0.9300
C9B H9B 0.9300
C10B C11B 1.382(3)
C10B C15B 1.386(2)
C11B C12B 1.382(3)
C11B H11B 0.9300
C12B C13B 1.373(3)
C12B H12B 0.9300
C13B C14B 1.364(3)
C13B H13B 0.9300
C14B C15B 1.382(3)
C14B H14B 0.9300
C15B H15B 0.9300
